data_2238338
loop_
_publ_author_name
'Kalkhambkar, Rajesh G.'
'Kumar, Mahesh'
'Gayathri, D.'
'Oh, Jeongsu'
'Jeong, Yeon Tae'

_publ_section_title
;
 (<i>Z</i>)-Ethyl 2-cyano-3-(1<i>H</i>-imidazol-2-yl)acrylate
;
_journal_coeditor_code FJ2635
_journal_issue 8
_journal_name_full 'Acta Crystallographica Section E'
_journal_page_first o1223
_journal_paper_doi 10.1107/S1600536813018278
_journal_volume 69
_journal_year 2013
_chemical_formula_iupac 'C9 H9 N3 O2'
_chemical_formula_moiety 'C9 H9 N3 O2'
_chemical_formula_sum 'C9 H9 N3 O2'
_chemical_formula_weight 191.19
_chemical_name_systematic
;
(<i>Z</i>)-Ethyl 2-cyano-3-(1<i>H</i>-imidazol-2-yl)acrylate
;
_space_group_IT_number 29
_symmetry_cell_setting orthorhombic
_symmetry_space_group_name_Hall 'P 2c -2ac'
_symmetry_space_group_name_H-M 'P c a 21'
_atom_sites_solution_hydrogens geom
_atom_sites_solution_primary direct
_atom_sites_solution_secondary difmap
_audit_creation_method SHELXL-97
_cell_angle_alpha 90.00
_cell_angle_beta 90.00
_cell_angle_gamma 90.00
_cell_formula_units_Z 4
_cell_length_a 10.0768(7)
_cell_length_b 12.0387(8)
_cell_length_c 7.7047(6)
_cell_measurement_temperature 293(2)
_cell_measurement_theta_max 25.03
_cell_measurement_theta_min 2.636
_cell_volume 934.67(12)
_computing_cell_refinement 'SAINT (Bruker, 2001)'
_computing_data_collection 'SMART (Bruker 2001)'
_computing_data_reduction 'SAINT (Bruker, 2001)'
_computing_molecular_graphics 'PLATON (Spek, 2009)'
_computing_publication_material 'SHELXL97 (Sheldrick, 2008)'
_computing_structure_refinement 'SHELXL97 (Sheldrick, 2008)'
_computing_structure_solution 'SHELXS97 (Sheldrick, 2008)'
_diffrn_ambient_temperature 293(2)
_diffrn_measured_fraction_theta_full 0.992
_diffrn_measured_fraction_theta_max 0.984
_diffrn_measurement_device_type 'Bruker SMART CCD area-detector'
_diffrn_measurement_method 'phi and omega scans'
_diffrn_radiation_monochromator graphite
_diffrn_radiation_source 'fine-focus sealed tube'
_diffrn_radiation_type MoK\a
_diffrn_radiation_wavelength 0.71073
_diffrn_reflns_av_R_equivalents 0.0326
_diffrn_reflns_av_sigmaI/netI 0.0257
_diffrn_reflns_limit_h_max 14
_diffrn_reflns_limit_h_min -13
_diffrn_reflns_limit_k_max 12
_diffrn_reflns_limit_k_min -16
_diffrn_reflns_limit_l_max 10
_diffrn_reflns_limit_l_min -10
_diffrn_reflns_number 7118
_diffrn_reflns_theta_full 25.00
_diffrn_reflns_theta_max 30.00
_diffrn_reflns_theta_min 1.69
_exptl_absorpt_coefficient_mu 0.100
_exptl_absorpt_correction_T_max 0.984
_exptl_absorpt_correction_T_min 0.980
_exptl_absorpt_correction_type multi-scan
_exptl_absorpt_process_details '(SADABS; Bruker, 2001)'
_exptl_crystal_colour 'pale yellow'
_exptl_crystal_density_diffrn 1.359
_exptl_crystal_density_method 'not measured'
_exptl_crystal_description needle
_exptl_crystal_F_000 400
_exptl_crystal_size_max 0.4
_exptl_crystal_size_mid 0.23
_exptl_crystal_size_min 0.2
_refine_diff_density_max 0.328
_refine_diff_density_min -0.216
_refine_ls_extinction_method none
_refine_ls_goodness_of_fit_ref 0.827
_refine_ls_hydrogen_treatment constr
_refine_ls_matrix_type full
_refine_ls_number_parameters 128
_refine_ls_number_reflns 1436
_refine_ls_number_restraints 1
_refine_ls_restrained_S_all 0.826
_refine_ls_R_factor_all 0.0590
_refine_ls_R_factor_gt 0.0486
_refine_ls_shift/su_max 0.000
_refine_ls_shift/su_mean 0.000
_refine_ls_structure_factor_coef Fsqd
_refine_ls_weighting_details 'calc w=1/[\s^2^(Fo^2^)+(0.1215P)^2^+0.1600P] where P=(Fo^2^+2Fc^2^)/3'
_refine_ls_weighting_scheme calc
_refine_ls_wR_factor_gt 0.1302
_refine_ls_wR_factor_ref 0.1450
_reflns_number_gt 1189
_reflns_number_total 1436
_reflns_threshold_expression (>2sigma(I)
_cod_data_source_file fj2635.cif
_cod_data_source_block I
_cod_database_code 2238338
_cod_database_fobs_code 2238338

loop_
_symmetry_equiv_pos_as_xyz
'x, y, z'
'-x, -y, z+1/2'
'-x+1/2, y, z+1/2'
'x+1/2, -y, z'

loop_
_atom_site_type_symbol
_atom_site_label
_atom_site_fract_x
_atom_site_fract_y
_atom_site_fract_z
_atom_site_U_iso_or_equiv
_atom_site_adp_type
_atom_site_calc_flag
_atom_site_refinement_flags
_atom_site_occupancy
_atom_site_symmetry_multiplicity
C C1 0.1765(3) -0.1284(2) -0.3293(4) 0.0457(6) Uani d . 1 1
H H1 0.1447 -0.1956 -0.3719 0.055 Uiso calc R 1 1
C C2 0.3054(2) -0.0942(2) -0.3241(4) 0.0447(6) Uani d . 1 1
H H2 0.3770 -0.1355 -0.3647 0.054 Uiso calc R 1 1
C C3 0.1905(2) 0.03689(18) -0.2134(3) 0.0364(5) Uani d . 1 1
C C4 0.1407(2) 0.13759(19) -0.1392(4) 0.0394(5) Uani d . 1 1
H H4 0.0487 0.1416 -0.1308 0.047 Uiso calc R 1 1
C C5 0.20598(19) 0.22724(19) -0.0798(4) 0.0366(4) Uani d . 1 1
C C6 0.1238(2) 0.32086(19) -0.0127(4) 0.0416(5) Uani d . 1 1
C C7 0.1271(3) 0.4938(2) 0.1330(5) 0.0623(9) Uani d . 1 1
H H7A 0.0624 0.5220 0.0509 0.075 Uiso calc R 1 1
H H7B 0.0806 0.4701 0.2368 0.075 Uiso calc R 1 1
C C8 0.2242(4) 0.5808(3) 0.1760(6) 0.0696(10) Uani d . 1 1
H H8A 0.2917 0.5503 0.2499 0.104 Uiso calc R 1 1
H H8B 0.1802 0.6406 0.2350 0.104 Uiso calc R 1 1
H H8C 0.2641 0.6082 0.0713 0.104 Uiso calc R 1 1
C C9 0.3471(2) 0.23680(19) -0.0740(4) 0.0421(5) Uani d . 1 1
N N1 0.10482(18) -0.04511(16) -0.2601(3) 0.0420(5) Uani d . 1 1
H H1A 0.0200 -0.0440 -0.2477 0.050 Uiso calc R 1 1
N N2 0.31525(19) 0.00888(17) -0.2512(3) 0.0396(5) Uani d . 1 1
N N3 0.4589(2) 0.2480(2) -0.0668(5) 0.0642(8) Uani d . 1 1
O O1 0.00530(18) 0.32337(16) -0.0221(4) 0.0626(7) Uani d . 1 1
O O2 0.19908(17) 0.40053(15) 0.0574(3) 0.0515(5) Uani d . 1 1

loop_
_atom_site_aniso_label
_atom_site_aniso_U_11
_atom_site_aniso_U_22
_atom_site_aniso_U_33
_atom_site_aniso_U_12
_atom_site_aniso_U_13
_atom_site_aniso_U_23
C1 0.0384(11) 0.0307(12) 0.0680(15) 0.0007(9) -0.0019(11) -0.0053(12)
C2 0.0371(11) 0.0332(12) 0.0637(15) 0.0045(9) 0.0035(10) -0.0040(12)
C3 0.0309(9) 0.0250(10) 0.0533(13) -0.0030(8) 0.0008(8) 0.0027(9)
C4 0.0323(9) 0.0308(11) 0.0551(12) -0.0001(8) 0.0024(10) 0.0029(9)
C5 0.0348(9) 0.0251(9) 0.0500(12) 0.0025(7) -0.0003(9) 0.0015(9)
C6 0.0371(10) 0.0286(11) 0.0591(14) -0.0003(8) 0.0065(10) 0.0011(10)
C7 0.0554(16) 0.0366(14) 0.095(2) 0.0014(11) 0.0195(16) -0.0130(15)
C8 0.086(3) 0.0436(15) 0.079(2) -0.0112(15) 0.017(2) -0.0204(16)
C9 0.0397(11) 0.0264(10) 0.0602(14) 0.0028(8) -0.0018(11) -0.0017(10)
N1 0.0291(8) 0.0292(9) 0.0677(13) -0.0027(7) 0.0001(9) -0.0027(10)
N2 0.0323(9) 0.0297(10) 0.0566(11) -0.0022(7) 0.0014(9) 0.0001(8)
N3 0.0388(10) 0.0502(14) 0.103(2) 0.0028(9) -0.0041(14) -0.0151(15)
O1 0.0395(9) 0.0418(10) 0.1065(19) 0.0051(8) 0.0059(10) -0.0154(11)
O2 0.0434(9) 0.0291(8) 0.0819(15) -0.0001(6) 0.0067(9) -0.0126(9)

loop_
_atom_type_symbol
_atom_type_description
_atom_type_scat_dispersion_real
_atom_type_scat_dispersion_imag
_atom_type_scat_source
C C 0.0033 0.0000 'International Tables Vol C Tables 4.2.6.8 and 6.1.1.4'
H H 0.0000 0.0000 'International Tables Vol C Tables 4.2.6.8 and 6.1.1.4'
N N 0.0061 0.0000 'International Tables Vol C Tables 4.2.6.8 and 6.1.1.4'
O O 0.0106 0.0000 'International Tables Vol C Tables 4.2.6.8 and 6.1.1.4'

loop_
_geom_angle_atom_site_label_1
_geom_angle_atom_site_label_2
_geom_angle_atom_site_label_3
_geom_angle
N1 C1 C2 105.9(2)
N1 C1 H1 127.0
C2 C1 H1 127.0
N2 C2 C1 110.8(2)
N2 C2 H2 124.6
C1 C2 H2 124.6
N2 C3 N1 110.9(2)
N2 C3 C4 129.2(2)
N1 C3 C4 119.9(2)
C5 C4 C3 130.1(2)
C5 C4 H4 114.9
C3 C4 H4 114.9
C4 C5 C9 124.3(2)
C4 C5 C6 116.95(19)
C9 C5 C6 118.8(2)
O1 C6 O2 124.9(2)
O1 C6 C5 123.5(2)
O2 C6 C5 111.56(19)
C8 C7 O2 107.9(3)
C8 C7 H7A 110.1
O2 C7 H7A 110.1
C8 C7 H7B 110.1
O2 C7 H7B 110.1
H7A C7 H7B 108.4
C7 C8 H8A 109.5
C7 C8 H8B 109.5
H8A C8 H8B 109.5
C7 C8 H8C 109.5
H8A C8 H8C 109.5
H8B C8 H8C 109.5
N3 C9 C5 177.6(3)
C1 N1 C3 107.74(18)
C1 N1 H1A 126.1
C3 N1 H1A 126.1
C3 N2 C2 104.54(19)
C6 O2 C7 115.6(2)

loop_
_geom_bond_atom_site_label_1
_geom_bond_atom_site_label_2
_geom_bond_distance
C1 N1 1.346(3)
C1 C2 1.363(3)
C1 H1 0.9300
C2 N2 1.366(3)
C2 H2 0.9300
C3 N2 1.334(3)
C3 N1 1.360(3)
C3 C4 1.431(3)
C4 C5 1.344(3)
C4 H4 0.9300
C5 C9 1.428(3)
C5 C6 1.491(3)
C6 O1 1.197(3)
C6 O2 1.337(3)
C7 C8 1.472(5)
C7 O2 1.458(3)
C7 H7A 0.9700
C7 H7B 0.9700
C8 H8A 0.9600
C8 H8B 0.9600
C8 H8C 0.9600
C9 N3 1.135(3)
N1 H1A 0.8600

loop_
_geom_hbond_atom_site_label_D
_geom_hbond_atom_site_label_H
_geom_hbond_atom_site_label_A
_geom_hbond_site_symmetry_A
_geom_hbond_distance_DH
_geom_hbond_distance_HA
_geom_hbond_distance_DA
_geom_hbond_angle_DHA
C4 H4 O1 . 0.93 2.38 2.771(3) 105
N1 H1A N2 4_455 0.86 2.11 2.951(3) 167
C1 H1 O1 2_554 0.93 2.45 3.328(4) 158

loop_
_geom_torsion_atom_site_label_1
_geom_torsion_atom_site_label_2
_geom_torsion_atom_site_label_3
_geom_torsion_atom_site_label_4
_geom_torsion
N1 C1 C2 N2 0.6(4)
N2 C3 C4 C5 -4.1(5)
N1 C3 C4 C5 177.9(3)
C3 C4 C5 C9 -2.6(5)
C3 C4 C5 C6 178.8(3)
C4 C5 C6 O1 -6.1(5)
C9 C5 C6 O1 175.1(3)
C4 C5 C6 O2 174.2(3)
C9 C5 C6 O2 -4.5(4)
C2 C1 N1 C3 -0.5(3)
N2 C3 N1 C1 0.2(3)
C4 C3 N1 C1 178.6(3)
N1 C3 N2 C2 0.1(3)
C4 C3 N2 C2 -178.1(3)
C1 C2 N2 C3 -0.4(3)
O1 C6 O2 C7 2.7(5)
C5 C6 O2 C7 -177.6(3)
C8 C7 O2 C6 -170.5(3)
